data_1000249
loop_
_publ_author_name
'Renaudin, J'
'Ferey, G'
'Kozak, A'
'Samouel, M'
'Lacorre, P'

_publ_section_title
;
Crystal and magnetic structures of the ferrimagnet Ba~2~ Ni~7~ F~18~
;
_journal_coden_ASTM SSCOA4
_journal_name_full 'Solid State Communications'
_journal_page_first 185
_journal_page_last 188
_journal_paper_doi 10.1016/0038-1098(88)90884-8
_journal_volume 65
_journal_year 1988
_chemical_formula_structural 'Ba2 (Ni3 F8) (Ni4 F10)'
_chemical_formula_sum 'Ba2 F18 Ni7'
_chemical_name_systematic
;
Dibarium octafluorotriniccolate decafluorotetraniccolate
;
_space_group_IT_number 2
_symmetry_cell_setting triclinic
_symmetry_Int_Tables_number 2
_symmetry_space_group_name_Hall '-P 1'
_symmetry_space_group_name_H-M 'P -1'
_cell_angle_alpha 94.39(12)
_cell_angle_beta 93.20(13)
_cell_angle_gamma 115.82(9)
_cell_formula_units_Z 1
_cell_length_a 6.924(9)
_cell_length_b 7.218(10)
_cell_length_c 7.437(13)
_cell_volume 331.9
_refine_ls_R_factor_all 0.028
_cod_database_code 1000249

loop_
_symmetry_equiv_pos_as_xyz
x,y,z
-x,-y,-z

loop_
_atom_site_label
_atom_site_type_symbol
_atom_site_symmetry_multiplicity
_atom_site_Wyckoff_symbol
_atom_site_fract_x
_atom_site_fract_y
_atom_site_fract_z
_atom_site_occupancy
_atom_site_attached_hydrogens
_atom_site_calc_flag
Ba1 Ba2+ 2 i 0.315(5) 0.697(4) 0.624(3) 1. 0 d
Ni1 Ni2+ 1 b 0. 0. 0.5 1. 0 d
Ni2 Ni2+ 2 i 0.199(3) 0.884(2) 0.186(2) 1. 0 d
Ni3 Ni2+ 2 i 0.823(2) 0.618(2) 0.799(2) 1. 0 d
Ni4 Ni2+ 2 i 0.676(2) 0.718(3) 0.115(2) 1. 0 d
F1 F1- 2 i 0.480(5) 0.565(5) 0.324(4) 1. 0 d
F2 F1- 2 i 0.110(6) 0.762(4) 0.934(4) 1. 0 d
F3 F1- 2 i 0.721(5) 0.986(5) 0.561(3) 1. 0 d
F4 F1- 2 i 0.916(5) 0.712(5) 0.576(4) 1. 0 d
F5 F1- 2 i 0.907(6) 0.878(5) 0.244(5) 1. 0 d
F6 F1- 2 i 0.691(5) 0.811(5) 0.873(4) 1. 0 d
F7 F1- 2 i 0.078(5) 0.606(5) 0.270(3) 1. 0 d
F8 F1- 2 i 0.513(4) 0.924(5) 0.181(4) 1. 0 d
F9 F1- 2 i 0.692(5) 0.497(5) 0.012(4) 1. 0 d

loop_
_atom_type_symbol
_atom_type_oxidation_number
Ba2+ 2.000
Ni2+ 2.000
F1- -1.000
